data_7017220
loop_
_publ_author_name
'Yuan, Dan'
'Huynh, Han Vinh'

_publ_section_title
;
 Syntheses and characterizations of thiolato-functionalized N-heterocyclic
 carbene Pd(ii) complexes with normal and mesoionic binding modes.
;
_journal_issue 44
_journal_name_full 'Dalton transactions (Cambridge, England : 2003)'
_journal_page_first 11698
_journal_page_last 11703
_journal_paper_doi 10.1039/c1dt10789e
_journal_volume 40
_journal_year 2011
_chemical_formula_sum 'C30 H38 Br2 Cl4 N4 Pd2 S2'
_chemical_formula_weight 1033.18
_chemical_name_systematic
;
?
;
_space_group_IT_number 14
_symmetry_cell_setting monoclinic
_symmetry_space_group_name_Hall '-P 2yn'
_symmetry_space_group_name_H-M 'P 1 21/n 1'
_atom_sites_solution_hydrogens geom
_atom_sites_solution_primary direct
_atom_sites_solution_secondary difmap
_audit_creation_method SHELXL-97
_cell_angle_alpha 90.00
_cell_angle_beta 91.468(2)
_cell_angle_gamma 90.00
_cell_formula_units_Z 4
_cell_length_a 16.9381(14)
_cell_length_b 8.9830(7)
_cell_length_c 24.9425(19)
_cell_measurement_reflns_used 1845
_cell_measurement_temperature 223(2)
_cell_measurement_theta_max 21.26
_cell_measurement_theta_min 2.41
_cell_volume 3793.9(5)
_computing_cell_refinement 'Bruker SMART'
_computing_data_collection 'Bruker SMART'
_computing_data_reduction 'Bruker SAINT'
_computing_molecular_graphics 'Bruker SHELXTL'
_computing_publication_material 'Bruker SHELXTL'
_computing_structure_refinement 'SHELXL-97 (Sheldrick, 1997)'
_computing_structure_solution 'SHELXS-97 (Sheldrick, 1990)'
_diffrn_ambient_temperature 223(2)
_diffrn_measured_fraction_theta_full 1.000
_diffrn_measured_fraction_theta_max 1.000
_diffrn_measurement_device_type 'CCD area detector'
_diffrn_measurement_method 'phi and omega scans'
_diffrn_radiation_monochromator graphite
_diffrn_radiation_source 'fine-focus sealed tube'
_diffrn_radiation_type MoK\a
_diffrn_radiation_wavelength 0.71073
_diffrn_reflns_av_R_equivalents 0.1048
_diffrn_reflns_av_sigmaI/netI 0.1125
_diffrn_reflns_limit_h_max 18
_diffrn_reflns_limit_h_min -20
_diffrn_reflns_limit_k_max 10
_diffrn_reflns_limit_k_min -10
_diffrn_reflns_limit_l_max 19
_diffrn_reflns_limit_l_min -29
_diffrn_reflns_number 20763
_diffrn_reflns_theta_full 25.00
_diffrn_reflns_theta_max 25.00
_diffrn_reflns_theta_min 1.44
_exptl_absorpt_coefficient_mu 3.473
_exptl_absorpt_correction_T_max 0.8187
_exptl_absorpt_correction_T_min 0.6420
_exptl_absorpt_correction_type multi-scan
_exptl_absorpt_process_details 'Sadabs, (Sheldrick 2001)'
_exptl_crystal_colour YELLOW
_exptl_crystal_density_diffrn 1.809
_exptl_crystal_density_meas ?
_exptl_crystal_density_method 'not measured'
_exptl_crystal_description PLATE
_exptl_crystal_F_000 2032
_exptl_crystal_size_max 0.14
_exptl_crystal_size_mid 0.12
_exptl_crystal_size_min 0.06
_refine_diff_density_max 1.011
_refine_diff_density_min -1.009
_refine_diff_density_rms 0.158
_refine_ls_extinction_method none
_refine_ls_goodness_of_fit_ref 1.079
_refine_ls_hydrogen_treatment constr
_refine_ls_matrix_type full
_refine_ls_number_parameters 433
_refine_ls_number_reflns 6686
_refine_ls_number_restraints 35
_refine_ls_restrained_S_all 1.095
_refine_ls_R_factor_all 0.1321
_refine_ls_R_factor_gt 0.0776
_refine_ls_shift/su_max 0.001
_refine_ls_shift/su_mean 0.000
_refine_ls_structure_factor_coef Fsqd
_refine_ls_weighting_details 'calc w=1/[\s^2^(Fo^2^)+(0.0530P)^2^+13.6108P] where P=(Fo^2^+2Fc^2^)/3'
_refine_ls_weighting_scheme calc
_refine_ls_wR_factor_gt 0.1432
_refine_ls_wR_factor_ref 0.1591
_reflns_number_gt 4137
_reflns_number_total 6686
_reflns_threshold_expression >2sigma(I)
_cod_data_source_file c1dt10789e.txt
_cod_data_source_block 8149
_cod_depositor_comments
;
The following automatic conversions were performed:

'_symmetry_cell_setting' value 'Monoclinic' changed to 'monoclinic'
according to /home/saulius/struct/CIF-dictionaries/cif_core.dic
dictionary named 'cif_core.dic' version 2.4.1 from 2010-06-29.

Automatic conversion script
Id: cif_fix_values 1715 2011-07-08 13:25:40Z adriana 

The following automatic conversions were performed:

'_exptl_crystal_density_meas' value 'not measured' was changed to '?'
- the value is perceived as not measured.

Automatic conversion script
Id: cif_fix_values 3008 2015-01-20 13:52:24Z robertas 
;
_cod_original_sg_symbol_H-M P2(1)/n
_cod_database_code 7017220

loop_
_symmetry_equiv_pos_as_xyz
'x, y, z'
'-x+1/2, y+1/2, -z+1/2'
'-x, -y, -z'
'x-1/2, -y-1/2, z-1/2'

loop_
_atom_site_label
_atom_site_type_symbol
_atom_site_fract_x
_atom_site_fract_y
_atom_site_fract_z
_atom_site_U_iso_or_equiv
_atom_site_adp_type
_atom_site_occupancy
_atom_site_symmetry_multiplicity
_atom_site_calc_flag
_atom_site_refinement_flags
_atom_site_disorder_assembly
_atom_site_disorder_group
Pd1 Pd 0.69246(5) 0.64183(9) 0.89657(3) 0.0271(2) Uani 1 1 d . . .
Pd2 Pd 0.55354(5) 0.65818(10) 0.81505(3) 0.0309(2) Uani 1 1 d . . .
Br1 Br 0.67843(7) 0.60100(15) 0.99284(5) 0.0448(4) Uani 1 1 d . . .
Br2 Br 0.52906(9) 0.52224(19) 0.73115(5) 0.0637(5) Uani 1 1 d . . .
S1 S 0.69240(17) 0.6797(3) 0.80548(11) 0.0363(7) Uani 1 1 d . . .
S2 S 0.58452(17) 0.8048(3) 0.88643(11) 0.0318(7) Uani 1 1 d . . .
N1 N 0.8546(5) 0.5026(12) 0.9186(4) 0.042(3) Uani 1 1 d . . .
N2 N 0.7913(7) 0.3985(12) 0.8547(4) 0.053(3) Uani 1 1 d . . .
N3 N 0.3108(5) 0.6032(10) 0.8396(4) 0.033(2) Uani 1 1 d . . .
N4 N 0.4163(5) 0.6304(10) 0.8885(3) 0.035(2) Uani 1 1 d . . .
C1 C 0.7858(7) 0.5084(13) 0.8920(4) 0.037(3) Uani 1 1 d . . .
C2 C 0.9003(8) 0.3889(17) 0.8994(6) 0.060(4) Uani 1 1 d . . .
H2 H 0.9507 0.3619 0.9127 0.072 Uiso 1 1 calc R . .
C3 C 0.8616(8) 0.3239(16) 0.8591(5) 0.054(4) Uani 1 1 d . . .
H3 H 0.8787 0.2440 0.8380 0.065 Uiso 1 1 calc R . .
C4 C 0.8775(6) 0.6073(16) 0.9607(5) 0.046(3) Uani 1 1 d . . .
C5 C 0.8931(7) 0.7521(19) 0.9470(5) 0.056(4) Uani 1 1 d . . .
C6 C 0.9119(7) 0.8523(18) 0.9872(6) 0.063(4) Uani 1 1 d . . .
H6 H 0.9239 0.9512 0.9782 0.076 Uiso 1 1 calc R . .
C7 C 0.9135(7) 0.8101(18) 1.0409(5) 0.053(4) Uani 1 1 d . . .
C8 C 0.9016(7) 0.665(2) 1.0525(5) 0.061(4) Uani 1 1 d . . .
H8 H 0.9058 0.6341 1.0885 0.073 Uiso 1 1 calc R . .
C9 C 0.8835(7) 0.5581(17) 1.0138(5) 0.048(4) Uani 1 1 d . . .
C10 C 0.8949(9) 0.7979(17) 0.8888(5) 0.069(4) Uani 1 1 d . . .
H10A H 0.8415 0.7990 0.8738 0.103 Uiso 1 1 calc R . .
H10B H 0.9265 0.7275 0.8692 0.103 Uiso 1 1 calc R . .
H10C H 0.9177 0.8965 0.8861 0.103 Uiso 1 1 calc R . .
C11 C 0.9286(8) 0.924(2) 1.0845(6) 0.078(5) Uani 1 1 d . . .
H11A H 0.9071 0.8883 1.1179 0.116 Uiso 1 1 calc R . .
H11B H 0.9034 1.0172 1.0745 0.116 Uiso 1 1 calc R . .
H11C H 0.9850 0.9395 1.0893 0.116 Uiso 1 1 calc R . .
C12 C 0.8676(9) 0.3980(18) 1.0295(6) 0.074(5) Uani 1 1 d . . .
H12A H 0.8193 0.3639 1.0116 0.110 Uiso 1 1 calc R . .
H12B H 0.8619 0.3918 1.0680 0.110 Uiso 1 1 calc R . .
H12C H 0.9113 0.3358 1.0189 0.110 Uiso 1 1 calc R . .
C13 C 0.7300(7) 0.3788(14) 0.8119(5) 0.049(4) Uani 1 1 d . . .
H13A H 0.6782 0.3685 0.8280 0.059 Uiso 1 1 calc R . .
H13B H 0.7407 0.2875 0.7918 0.059 Uiso 1 1 calc R . .
C14 C 0.7289(7) 0.5074(14) 0.7747(5) 0.047(3) Uani 1 1 d . . .
H14A H 0.6952 0.4833 0.7434 0.056 Uiso 1 1 calc R . .
H14B H 0.7825 0.5246 0.7622 0.056 Uiso 1 1 calc R . .
C15 C 0.4412(6) 0.6359(13) 0.8354(4) 0.034(3) Uani 1 1 d . . .
C16 C 0.3739(7) 0.6244(12) 0.8069(4) 0.035(3) Uani 1 1 d . . .
H16 H 0.3701 0.6299 0.7693 0.042 Uiso 1 1 calc R . .
C17 C 0.3395(6) 0.6093(13) 0.8896(4) 0.034(3) Uani 1 1 d . . .
H17 H 0.3097 0.6000 0.9207 0.041 Uiso 1 1 calc R . .
C18 C 0.2276(6) 0.5852(13) 0.8231(4) 0.035(3) Uani 1 1 d . . .
C19 C 0.1830(7) 0.7122(14) 0.8104(4) 0.040(3) Uani 1 1 d . . .
C20 C 0.1082(7) 0.6914(14) 0.7922(4) 0.040(3) Uani 1 1 d . . .
H20 H 0.0776 0.7744 0.7819 0.048 Uiso 1 1 calc R . .
C21 C 0.0750(8) 0.5479(16) 0.7882(5) 0.049(3) Uani 1 1 d . . .
C22 C 0.1197(7) 0.4283(14) 0.8014(4) 0.038(3) Uani 1 1 d . . .
H22 H 0.0973 0.3328 0.7984 0.045 Uiso 1 1 calc R . .
C23 C 0.1966(7) 0.4415(14) 0.8191(4) 0.037(3) Uani 1 1 d . . .
C24 C 0.2194(8) 0.8645(14) 0.8149(5) 0.055(4) Uani 1 1 d . . .
H24A H 0.1791 0.9394 0.8081 0.083 Uiso 1 1 calc R . .
H24B H 0.2605 0.8744 0.7887 0.083 Uiso 1 1 calc R . .
H24C H 0.2420 0.8781 0.8506 0.083 Uiso 1 1 calc R . .
C25 C -0.0107(7) 0.5280(18) 0.7674(5) 0.064(4) Uani 1 1 d . . .
H25A H -0.0107 0.4922 0.7307 0.096 Uiso 1 1 calc R . .
H25B H -0.0380 0.6229 0.7686 0.096 Uiso 1 1 calc R . .
H25C H -0.0374 0.4565 0.7897 0.096 Uiso 1 1 calc R . .
C26 C 0.2466(8) 0.3073(15) 0.8352(5) 0.058(4) Uani 1 1 d . . .
H26A H 0.2966 0.3115 0.8172 0.087 Uiso 1 1 calc R . .
H26B H 0.2189 0.2167 0.8251 0.087 Uiso 1 1 calc R . .
H26C H 0.2562 0.3082 0.8738 0.087 Uiso 1 1 calc R . .
C27 C 0.4696(7) 0.6369(14) 0.9357(4) 0.039(3) Uani 1 1 d . . .
H27A H 0.5079 0.5554 0.9340 0.047 Uiso 1 1 calc R . .
H27B H 0.4390 0.6235 0.9682 0.047 Uiso 1 1 calc R . .
C28 C 0.5126(7) 0.7817(14) 0.9390(4) 0.042(3) Uani 1 1 d . . .
H28A H 0.5400 0.7888 0.9740 0.051 Uiso 1 1 calc R . .
H28B H 0.4742 0.8631 0.9365 0.051 Uiso 1 1 calc R . .
C1S C 0.7117(10) 0.0018(15) 0.9774(5) 0.087(6) Uani 1 1 d D . .
H1S1 H 0.7320 -0.1004 0.9777 0.104 Uiso 1 1 calc R A 1
H1S2 H 0.6572 -0.0019 0.9632 0.104 Uiso 1 1 calc R A 1
Cl1A Cl 0.7095(4) 0.0632(7) 1.0422(2) 0.130(2) Uani 1 1 d D B .
Cl1B Cl 0.7660(6) 0.1029(9) 0.9346(3) 0.128(3) Uani 0.75 1 d PD B 1
Cl1C Cl 0.695(3) 0.170(3) 0.9409(9) 0.23(2) Uani 0.25 1 d PD B 2
C2S C 0.5094(13) 0.247(3) 0.8592(8) 0.117(9) Uani 0.75 1 d PDU C 3
H2S1 H 0.4916 0.3453 0.8468 0.140 Uiso 0.75 1 calc PR C 3
H2S2 H 0.5359 0.1976 0.8296 0.140 Uiso 0.75 1 calc PR C 3
Cl2A Cl 0.4298(6) 0.1432(17) 0.8782(6) 0.235(6) Uani 0.75 1 d PDU C 3
Cl2B Cl 0.5764(6) 0.2678(12) 0.9145(4) 0.153(4) Uani 0.75 1 d PDU C 3
C3S C 0.437(2) 0.239(3) 0.877(2) 0.047(15) Uani 0.25 1 d PDU D 4
H3S1 H 0.4372 0.3112 0.8474 0.057 Uiso 0.25 1 calc PR D 4
H3S2 H 0.3991 0.2734 0.9033 0.057 Uiso 0.25 1 calc PR D 4
Cl3A Cl 0.5306(10) 0.2255(19) 0.9064(9) 0.069(4) Uani 0.25 1 d PD D 4
Cl3B Cl 0.4080(11) 0.0617(18) 0.8521(8) 0.069(4) Uani 0.25 1 d PD D 4

loop_
_atom_site_aniso_label
_atom_site_aniso_U_11
_atom_site_aniso_U_22
_atom_site_aniso_U_33
_atom_site_aniso_U_23
_atom_site_aniso_U_13
_atom_site_aniso_U_12
Pd1 0.0314(5) 0.0301(5) 0.0199(5) -0.0004(4) 0.0031(3) -0.0005(4)
Pd2 0.0371(5) 0.0368(5) 0.0188(5) -0.0011(4) 0.0021(4) -0.0049(4)
Br1 0.0490(8) 0.0550(8) 0.0307(7) 0.0081(6) 0.0050(6) 0.0066(6)
Br2 0.0602(9) 0.0963(12) 0.0353(8) -0.0262(8) 0.0121(7) -0.0285(9)
S1 0.0395(17) 0.0468(19) 0.0228(16) 0.0028(13) 0.0054(12) -0.0027(14)
S2 0.0395(17) 0.0288(16) 0.0270(16) -0.0032(12) -0.0022(13) 0.0061(13)
N1 0.033(6) 0.065(8) 0.030(6) 0.002(5) 0.010(5) 0.008(5)
N2 0.067(8) 0.057(7) 0.037(7) -0.003(5) 0.023(6) 0.001(6)
N3 0.033(5) 0.041(6) 0.024(6) 0.001(4) -0.008(4) 0.006(4)
N4 0.043(6) 0.040(6) 0.022(5) 0.000(4) -0.001(4) 0.000(5)
C1 0.038(7) 0.045(8) 0.028(7) 0.002(6) 0.008(5) 0.010(6)
C2 0.038(8) 0.097(12) 0.045(9) 0.013(8) 0.006(7) 0.021(8)
C3 0.049(8) 0.071(10) 0.043(9) -0.001(7) 0.016(7) 0.034(8)
C4 0.021(6) 0.080(11) 0.037(8) -0.001(7) 0.002(5) 0.010(7)
C5 0.041(8) 0.102(13) 0.025(8) 0.002(8) -0.008(6) -0.026(8)
C6 0.046(8) 0.088(12) 0.055(10) 0.000(9) 0.007(7) -0.025(8)
C7 0.033(7) 0.087(12) 0.040(9) -0.006(8) -0.008(6) -0.009(7)
C8 0.032(7) 0.116(14) 0.035(8) 0.004(9) 0.000(6) 0.000(9)
C9 0.027(7) 0.085(11) 0.033(8) 0.001(7) 0.006(6) 0.002(7)
C10 0.068(10) 0.086(12) 0.053(10) 0.019(8) 0.001(8) -0.033(9)
C11 0.053(9) 0.129(15) 0.052(10) -0.026(9) 0.010(7) -0.023(10)
C12 0.067(10) 0.097(13) 0.058(10) 0.016(9) 0.025(8) 0.033(9)
C13 0.053(8) 0.061(9) 0.033(8) -0.029(7) 0.001(6) 0.015(7)
C14 0.053(8) 0.065(9) 0.022(7) 0.000(6) 0.002(6) 0.011(7)
C15 0.033(6) 0.045(7) 0.025(7) -0.006(5) 0.001(5) -0.008(6)
C16 0.045(7) 0.041(7) 0.020(6) 0.001(5) 0.006(5) 0.002(6)
C17 0.031(7) 0.049(8) 0.023(7) 0.001(5) 0.004(5) 0.005(6)
C18 0.033(7) 0.045(7) 0.027(7) -0.004(5) 0.003(5) -0.003(6)
C19 0.048(8) 0.055(8) 0.018(6) -0.001(6) 0.006(5) 0.007(7)
C20 0.041(7) 0.048(8) 0.031(7) 0.009(6) -0.011(6) 0.011(6)
C21 0.050(8) 0.072(10) 0.025(7) 0.001(6) 0.006(6) 0.001(8)
C22 0.045(8) 0.044(8) 0.024(7) -0.009(5) 0.010(6) -0.009(6)
C23 0.034(7) 0.047(8) 0.031(7) -0.001(6) 0.009(5) 0.008(6)
C24 0.080(10) 0.043(8) 0.042(8) 0.005(6) -0.011(7) 0.002(7)
C25 0.049(9) 0.099(12) 0.044(9) -0.003(8) -0.013(7) -0.012(8)
C26 0.052(9) 0.064(10) 0.056(10) 0.001(7) -0.016(7) -0.005(7)
C27 0.040(7) 0.060(8) 0.018(6) -0.004(6) -0.001(5) 0.005(6)
C28 0.045(8) 0.053(8) 0.029(7) -0.016(6) -0.001(6) 0.003(6)
C1S 0.138(16) 0.068(11) 0.053(11) -0.010(8) -0.015(10) -0.035(11)
Cl1A 0.156(5) 0.145(5) 0.089(4) -0.041(3) 0.016(4) 0.009(4)
Cl1B 0.188(9) 0.081(6) 0.115(6) 0.030(5) 0.017(6) 0.001(5)
Cl1C 0.42(7) 0.066(19) 0.21(4) 0.08(2) -0.13(4) -0.05(3)
C2S 0.160(17) 0.131(16) 0.060(13) -0.011(12) 0.022(13) -0.084(14)
Cl2A 0.140(9) 0.293(15) 0.275(14) 0.156(12) 0.045(9) 0.095(10)
Cl2B 0.191(10) 0.139(8) 0.129(8) -0.029(6) 0.024(7) 0.000(7)
C3S 0.045(17) 0.045(17) 0.052(18) 0.000(10) -0.004(10) 0.011(10)
Cl3A 0.079(9) 0.050(7) 0.077(9) -0.006(6) -0.032(7) 0.024(6)
Cl3B 0.079(9) 0.050(7) 0.077(9) -0.006(6) -0.032(7) 0.024(6)

loop_
_atom_type_symbol
_atom_type_description
_atom_type_scat_dispersion_real
_atom_type_scat_dispersion_imag
_atom_type_scat_source
C C 0.0033 0.0016 'International Tables Vol C Tables 4.2.6.8 and 6.1.1.4'
H H 0.0000 0.0000 'International Tables Vol C Tables 4.2.6.8 and 6.1.1.4'
N N 0.0061 0.0033 'International Tables Vol C Tables 4.2.6.8 and 6.1.1.4'
S S 0.1246 0.1234 'International Tables Vol C Tables 4.2.6.8 and 6.1.1.4'
Br Br -0.2901 2.4595 'International Tables Vol C Tables 4.2.6.8 and 6.1.1.4'
Pd Pd -0.9988 1.0072 'International Tables Vol C Tables 4.2.6.8 and 6.1.1.4'
Cl Cl 0.1484 0.1585 'International Tables Vol C Tables 4.2.6.8 and 6.1.1.4'

loop_
_geom_angle_atom_site_label_1
_geom_angle_atom_site_label_2
_geom_angle_atom_site_label_3
_geom_angle
C1 Pd1 S1 90.7(3)
C1 Pd1 S2 170.4(3)
S1 Pd1 S2 79.67(10)
C1 Pd1 Br1 93.6(3)
S1 Pd1 Br1 174.40(9)
S2 Pd1 Br1 95.98(8)
C1 Pd1 Pd2 125.9(3)
S1 Pd1 Pd2 50.04(8)
S2 Pd1 Pd2 47.08(7)
Br1 Pd1 Pd2 124.36(5)
C15 Pd2 S2 93.5(3)
C15 Pd2 S1 170.9(3)
S2 Pd2 S1 79.73(10)
C15 Pd2 Br2 91.5(3)
S2 Pd2 Br2 172.82(9)
S1 Pd2 Br2 95.80(8)
C15 Pd2 Pd1 123.2(3)
S2 Pd2 Pd1 49.45(7)
S1 Pd2 Pd1 47.77(7)
Br2 Pd2 Pd1 130.65(5)
C14 S1 Pd1 107.2(4)
C14 S1 Pd2 108.5(4)
Pd1 S1 Pd2 82.19(9)
C28 S2 Pd2 110.7(4)
C28 S2 Pd1 112.5(4)
Pd2 S2 Pd1 83.47(10)
C1 N1 C2 110.4(11)
C1 N1 C4 123.4(10)
C2 N1 C4 126.2(10)
C1 N2 C3 112.0(11)
C1 N2 C13 121.4(11)
C3 N2 C13 126.2(11)
C17 N3 C16 106.3(9)
C17 N3 C18 126.4(9)
C16 N3 C18 127.2(9)
C17 N4 C15 110.2(9)
C17 N4 C27 125.4(9)
C15 N4 C27 124.3(9)
N1 C1 N2 103.8(10)
N1 C1 Pd1 133.1(9)
N2 C1 Pd1 123.0(9)
C3 C2 N1 108.7(11)
C2 C3 N2 104.9(12)
C5 C4 C9 121.7(13)
C5 C4 N1 118.9(11)
C9 C4 N1 119.4(13)
C4 C5 C6 118.6(13)
C4 C5 C10 120.4(13)
C6 C5 C10 120.8(14)
C5 C6 C7 121.4(15)
C8 C7 C6 117.9(13)
C8 C7 C11 121.6(14)
C6 C7 C11 120.5(15)
C7 C8 C9 123.2(13)
C8 C9 C4 116.8(14)
C8 C9 C12 120.7(13)
C4 C9 C12 122.4(13)
N2 C13 C14 110.9(11)
C13 C14 S1 113.2(8)
C16 C15 N4 103.2(9)
C16 C15 Pd2 133.0(9)
N4 C15 Pd2 123.8(8)
C15 C16 N3 111.2(10)
N4 C17 N3 109.0(9)
C23 C18 C19 122.5(11)
C23 C18 N3 118.6(10)
C19 C18 N3 118.9(10)
C20 C19 C18 117.4(12)
C20 C19 C24 122.0(12)
C18 C19 C24 120.5(11)
C19 C20 C21 121.4(11)
C22 C21 C20 119.4(12)
C22 C21 C25 120.5(13)
C20 C21 C25 120.1(12)
C21 C22 C23 122.1(12)
C22 C23 C18 117.2(11)
C22 C23 C26 122.3(11)
C18 C23 C26 120.5(11)
N4 C27 C28 111.6(10)
C27 C28 S2 113.2(8)
Cl1B C1S Cl1A 116.7(8)
Cl1B C1S Cl1C 45.9(16)
Cl1A C1S Cl1C 101.7(11)
Cl2A C2S Cl2B 109.5(11)
Cl3A C3S Cl3B 109.0(15)

loop_
_geom_bond_atom_site_label_1
_geom_bond_atom_site_label_2
_geom_bond_distance
Pd1 C1 1.990(11)
Pd1 S1 2.297(3)
Pd1 S2 2.351(3)
Pd1 Br1 2.4466(14)
Pd1 Pd2 3.0738(12)
Pd2 C15 1.992(11)
Pd2 S2 2.266(3)
Pd2 S1 2.378(3)
Pd2 Br2 2.4490(15)
S1 C14 1.841(13)
S2 C28 1.824(12)
N1 C1 1.328(14)
N1 C2 1.376(16)
N1 C4 1.453(16)
N2 C1 1.361(15)
N2 C3 1.369(15)
N2 C13 1.481(15)
N3 C17 1.326(13)
N3 C16 1.374(13)
N3 C18 1.467(13)
N4 C17 1.317(13)
N4 C15 1.402(13)
N4 C27 1.466(13)
C2 C3 1.322(18)
C4 C5 1.373(19)
C4 C9 1.397(17)
C5 C6 1.380(19)
C5 C10 1.508(17)
C6 C7 1.392(18)
C7 C8 1.355(19)
C7 C11 1.510(19)
C8 C9 1.387(19)
C9 C12 1.517(19)
C13 C14 1.481(17)
C15 C16 1.331(14)
C18 C23 1.397(16)
C18 C19 1.399(16)
C19 C20 1.349(16)
C19 C24 1.504(17)
C20 C21 1.408(17)
C21 C22 1.351(17)
C21 C25 1.540(17)
C22 C23 1.370(15)
C23 C26 1.522(16)
C27 C28 1.492(16)
C1S Cl1B 1.693(13)
C1S Cl1A 1.709(12)
C1S Cl1C 1.783(16)
C2S Cl2A 1.717(16)
C2S Cl2B 1.773(16)
C3S Cl3A 1.74(2)
C3S Cl3B 1.77(2)
